data_4135444
loop_
_publ_author_name
'Bhowal, Rohit'
'Balaraman, Anina Anju'
'Ghosh, Manasi'
'Dutta, Soma'
'Dey, Krishna Kishor'
'Chopra, Deepak'

_publ_section_title
;
 Probing Atomistic Behavior To Unravel Dielectric Phenomena in Charge
 Transfer Cocrystals
;
_journal_name_full 'Journal of the American Chemical Society'
_journal_paper_doi 10.1021/jacs.0c11459
_journal_year 2020
_chemical_formula_moiety 'H2 O, C7 H3 N3 O4, C24 H21 N3'
_chemical_formula_sum 'C31 H26 N6 O5'
_chemical_formula_weight 562.58
_space_group_crystal_system monoclinic
_space_group_IT_number 15
_space_group_name_Hall '-C 2yc'
_space_group_name_H-M_alt 'C 1 2/c 1'
_atom_sites_solution_hydrogens difmap
_audit_creation_date 2020-10-21
_audit_creation_method
;
Olex2 1.3
(compiled 2020.02.04 svn.rd84adfe8 for OlexSys, GUI svn.r6032)
;
_cell_angle_alpha 90
_cell_angle_beta 119.657(5)
_cell_angle_gamma 90
_cell_formula_units_Z 8
_cell_length_a 28.799(6)
_cell_length_b 7.2045(13)
_cell_length_c 28.780(5)
_cell_measurement_reflns_used 516
_cell_measurement_temperature 100.15
_cell_measurement_theta_max 20.05
_cell_measurement_theta_min 3.75
_cell_volume 5189.1(17)
_computing_cell_refinement 'SAINT v8.37A (Bruker, 2015)'
_computing_data_reduction 'SAINT v8.37A (Bruker, 2015)'
_computing_molecular_graphics 'Olex2 1.3 (Dolomanov et al., 2009)'
_computing_publication_material 'Olex2 1.3 (Dolomanov et al., 2009)'
_computing_structure_refinement 'XL  (Sheldrick, 2008)'
_diffrn_ambient_temperature 100.15
_diffrn_measured_fraction_theta_full 0.965
_diffrn_measured_fraction_theta_max 0.940
_diffrn_measurement_device_type 'Bruker APEX-II CCD'
_diffrn_measurement_method '\f and \w scans'
_diffrn_radiation_type MoK\a
_diffrn_radiation_wavelength 0.71073
_diffrn_reflns_av_R_equivalents 0.1651
_diffrn_reflns_av_unetI/netI 0.2111
_diffrn_reflns_Laue_measured_fraction_full 0.965
_diffrn_reflns_Laue_measured_fraction_max 0.940
_diffrn_reflns_limit_h_max 37
_diffrn_reflns_limit_h_min -22
_diffrn_reflns_limit_k_max 9
_diffrn_reflns_limit_k_min -9
_diffrn_reflns_limit_l_max 32
_diffrn_reflns_limit_l_min -38
_diffrn_reflns_number 21303
_diffrn_reflns_point_group_measured_fraction_full 0.965
_diffrn_reflns_point_group_measured_fraction_max 0.940
_diffrn_reflns_theta_full 25.242
_diffrn_reflns_theta_max 28.926
_diffrn_reflns_theta_min 3.561
_diffrn_source_current 30.0
_diffrn_source_power 1.5
_diffrn_source_voltage 50.0
_diffrn_standards_number 0
_exptl_absorpt_coefficient_mu 0.101
_exptl_absorpt_correction_T_max 0.7457
_exptl_absorpt_correction_T_min 0.5579
_exptl_absorpt_correction_type multi-scan
_exptl_absorpt_process_details
;
SADABS-2014/5 (Bruker,2014/5) was used for absorption correction.
wR2(int) was 0.0831 before and 0.0707 after correction.
The Ratio of minimum to maximum transmission is 0.7482.
The \l/2 correction factor is 0.00150.
;
_exptl_crystal_colour 'clear dark red'
_exptl_crystal_colour_lustre clear
_exptl_crystal_colour_modifier dark
_exptl_crystal_colour_primary red
_exptl_crystal_density_diffrn 1.440
_exptl_crystal_description plate
_exptl_crystal_F_000 2352
_exptl_crystal_size_max 0.19
_exptl_crystal_size_mid 0.07
_exptl_crystal_size_min 0.07
_refine_diff_density_max 0.636
_refine_diff_density_min -0.506
_refine_diff_density_rms 0.149
_refine_ls_extinction_coef 0.0088(9)
_refine_ls_extinction_expression Fc^*^=kFc[1+0.001xFc^2^\l^3^/sin(2\q)]^-1/4^
_refine_ls_extinction_method 'SHELXL-2018/3 (Sheldrick 2018)'
_refine_ls_goodness_of_fit_ref 0.985
_refine_ls_hydrogen_treatment refxyz
_refine_ls_matrix_type full
_refine_ls_number_parameters 482
_refine_ls_number_reflns 6436
_refine_ls_number_restraints 0
_refine_ls_restrained_S_all 0.985
_refine_ls_R_factor_all 0.2068
_refine_ls_R_factor_gt 0.0929
_refine_ls_shift/su_max 0.000
_refine_ls_shift/su_mean 0.000
_refine_ls_structure_factor_coef Fsqd
_refine_ls_weighting_details 'w=1/[\s^2^(Fo^2^)+(0.0708P)^2^] where P=(Fo^2^+2Fc^2^)/3'
_refine_ls_weighting_scheme calc
_refine_ls_wR_factor_gt 0.1824
_refine_ls_wR_factor_ref 0.2388
_reflns_Friedel_coverage 0.000
_reflns_number_gt 2819
_reflns_number_total 6436
_reflns_threshold_expression 'I > 2\s(I)'
_cod_data_source_file CC2_100K.cif
_cod_data_source_block cc2_100k
_cod_database_code 4135444
_shelx_shelxl_version_number 2018/3
_shelx_space_group_comment
;
The symmetry employed for this shelxl refinement is uniquely defined
by the following loop, which should always be used as a source of
symmetry information in preference to the above space-group names.
They are only intended as comments.
;
_shelx_estimated_absorpt_t_max 0.993
_shelx_estimated_absorpt_t_min 0.981
_olex2_refinement_description
;
1. Fixed Uiso
 At 1.5 times of:
  All O(H,H) groups
;
_olex2_submission_special_instructions 'No special instructions were received'

loop_
_space_group_symop_operation_xyz
'x, y, z'
'-x, y, -z+1/2'
'x+1/2, y+1/2, z'
'-x+1/2, y+1/2, -z+1/2'
'-x, -y, -z'
'x, -y, z-1/2'
'-x+1/2, -y+1/2, -z'
'x+1/2, -y+1/2, z-1/2'

loop_
_atom_site_label
_atom_site_type_symbol
_atom_site_fract_x
_atom_site_fract_y
_atom_site_fract_z
_atom_site_U_iso_or_equiv
_atom_site_adp_type
_atom_site_occupancy
_atom_site_site_symmetry_order
_atom_site_calc_flag
_atom_site_refinement_flags_posn
_atom_site_refinement_flags_adp
_atom_site_refinement_flags_occupancy
_atom_site_disorder_assembly
_atom_site_disorder_group
O1S O 0.26706(13) -0.0835(4) 0.75613(12) 0.0389(8) Uani 1 1 d . . . . .
H1SA H 0.292(2) -0.189(7) 0.7597(18) 0.058 Uiso 1 1 d . U . . .
H1SB H 0.277(2) -0.018(7) 0.7866(19) 0.058 Uiso 1 1 d . U . . .
O1 O 0.29173(13) 0.6147(4) 0.49574(12) 0.0426(8) Uani 1 1 d . . . . .
O2 O 0.33331(13) 0.6930(4) 0.45332(11) 0.0428(8) Uani 1 1 d . . . . .
O3 O 0.57042(13) 0.6211(4) 0.62885(12) 0.0471(9) Uani 1 1 d . . . . .
O4 O 0.52619(13) 0.6537(4) 0.54283(12) 0.0440(8) Uani 1 1 d . . . . .
N1 N 0.33237(16) 0.6353(4) 0.49239(14) 0.0330(8) Uani 1 1 d . . . . .
N2 N 0.4317(2) 0.3696(5) 0.71588(17) 0.0584(13) Uani 1 1 d . . . . .
N3 N 0.52863(15) 0.6242(4) 0.58588(15) 0.0367(9) Uani 1 1 d . . . . .
N4 N 0.29149(18) 0.1714(5) 0.68646(14) 0.0369(9) Uani 1 1 d . . . . .
H4A H 0.323(2) 0.139(7) 0.687(2) 0.068(18) Uiso 1 1 d . . . . .
H4B H 0.276(2) 0.100(7) 0.704(2) 0.066(17) Uiso 1 1 d . . . . .
N5 N 0.16779(17) 0.8820(5) 0.24746(16) 0.0350(9) Uani 1 1 d . . . . .
H5A H 0.141(2) 0.897(6) 0.215(2) 0.060(16) Uiso 1 1 d . . . . .
H5B H 0.194(2) 0.984(7) 0.2628(18) 0.062(15) Uiso 1 1 d . . . . .
N6 N -0.18192(15) 0.2913(5) 0.33818(15) 0.0367(9) Uani 1 1 d . . . . .
H6A H -0.204(2) 0.198(8) 0.305(2) 0.092(19) Uiso 1 1 d . . . . .
H6B H -0.188(3) 0.253(8) 0.370(3) 0.11(2) Uiso 1 1 d . . . . .
C1 C 0.38420(17) 0.5904(5) 0.54052(16) 0.0319(10) Uani 1 1 d . . . . .
C2 C 0.38336(19) 0.5226(5) 0.58472(16) 0.0321(10) Uani 1 1 d . . . . .
H2 H 0.3472(17) 0.498(5) 0.5822(14) 0.027(10) Uiso 1 1 d . . . . .
C3 C 0.43199(18) 0.4920(5) 0.63116(16) 0.0344(11) Uani 1 1 d . . . . .
C4 C 0.43247(19) 0.4242(5) 0.67881(18) 0.0378(11) Uani 1 1 d . . . . .
C5 C 0.43047(18) 0.6209(5) 0.53900(17) 0.0304(10) Uani 1 1 d . . . . .
H5 H 0.4322(16) 0.659(5) 0.5086(15) 0.027(10) Uiso 1 1 d . . . . .
C6 C 0.47817(17) 0.5898(5) 0.58607(16) 0.0292(10) Uani 1 1 d . . . . .
C7 C 0.48010(19) 0.5290(5) 0.63283(18) 0.0351(11) Uani 1 1 d . . . . .
H7 H 0.515(2) 0.514(6) 0.6679(19) 0.057(14) Uiso 1 1 d . . . . .
C8 C 0.25171(17) 0.2174(5) 0.63423(15) 0.0276(9) Uani 1 1 d . . . . .
C9 C 0.19843(17) 0.2127(5) 0.61903(16) 0.0314(10) Uani 1 1 d . . . . .
H9 H 0.1870(19) 0.164(6) 0.6453(18) 0.053(14) Uiso 1 1 d . . . . .
C10 C 0.1598(2) 0.2692(5) 0.56776(16) 0.0322(10) Uani 1 1 d . . . . .
H10 H 0.1244(18) 0.259(5) 0.5601(15) 0.031(11) Uiso 1 1 d . . . . .
C11 C 0.17384(17) 0.3338(5) 0.53043(15) 0.0272(9) Uani 1 1 d . . . . .
C12 C 0.22803(17) 0.3372(5) 0.54692(16) 0.0301(10) Uani 1 1 d . . . . .
H12 H 0.2417(15) 0.377(5) 0.5229(14) 0.022(9) Uiso 1 1 d . . . . .
C13 C 0.2664(2) 0.2806(6) 0.59776(17) 0.0341(10) Uani 1 1 d . . . . .
H13 H 0.2993(19) 0.278(5) 0.6037(16) 0.035(13) Uiso 1 1 d . . . . .
C14 C 0.13250(16) 0.3936(5) 0.47539(15) 0.0271(9) Uani 1 1 d . . . . .
C15 C 0.14729(18) 0.4668(5) 0.43964(15) 0.0285(9) Uani 1 1 d . . . . .
H15 H 0.1864(18) 0.492(5) 0.4531(15) 0.034(11) Uiso 1 1 d . . . . .
C16 C 0.10850(17) 0.5207(5) 0.38735(15) 0.0290(10) Uani 1 1 d . . . . .
C17 C 0.05498(17) 0.4963(5) 0.37161(16) 0.0280(10) Uani 1 1 d . . . . .
H17 H 0.0302(18) 0.535(5) 0.3385(17) 0.043(12) Uiso 1 1 d . . . . .
C18 C 0.03867(16) 0.4213(4) 0.40597(15) 0.0261(9) Uani 1 1 d . . . . .
C19 C 0.07833(18) 0.3722(5) 0.45798(16) 0.0291(10) Uani 1 1 d . . . . .
H19 H 0.0667(15) 0.326(4) 0.4815(14) 0.020(10) Uiso 1 1 d . . . . .
C20 C 0.12520(16) 0.6064(5) 0.35106(15) 0.0303(10) Uani 1 1 d . . . . .
C21 C 0.17353(18) 0.7033(5) 0.37058(16) 0.0293(10) Uani 1 1 d . . . . .
H21 H 0.1992(19) 0.708(6) 0.4082(18) 0.050(13) Uiso 1 1 d . . . . .
C22 C 0.18731(18) 0.7952(5) 0.33670(16) 0.0306(10) Uani 1 1 d . . . . .
H22 H 0.2224(17) 0.866(5) 0.3528(15) 0.032(11) Uiso 1 1 d . . . . .
C23 C 0.15298(17) 0.7939(5) 0.28149(16) 0.0288(9) Uani 1 1 d . . . . .
C24 C 0.10616(18) 0.6941(5) 0.26167(18) 0.0323(10) Uani 1 1 d . . . . .
H24 H 0.0820(16) 0.681(5) 0.2258(16) 0.027(10) Uiso 1 1 d . . . . .
C25 C 0.09205(18) 0.6026(5) 0.29513(16) 0.0303(10) Uani 1 1 d . . . . .
H25 H 0.0602(17) 0.533(5) 0.2797(15) 0.029(11) Uiso 1 1 d . . . . .
C26 C -0.01883(16) 0.3905(5) 0.38819(15) 0.0269(9) Uani 1 1 d . . . . .
C27 C -0.05544(18) 0.3433(5) 0.33508(16) 0.0281(10) Uani 1 1 d . . . . .
H27 H -0.0424(16) 0.333(5) 0.3103(15) 0.023(10) Uiso 1 1 d . . . . .
C28 C -0.10840(18) 0.3082(5) 0.31915(17) 0.0301(10) Uani 1 1 d . . . . .
H28 H -0.1323(18) 0.275(5) 0.2836(18) 0.042(12) Uiso 1 1 d . . . . .
C29 C -0.12737(17) 0.3195(5) 0.35493(16) 0.0319(10) Uani 1 1 d . . . . .
C30 C -0.09129(18) 0.3701(5) 0.40778(16) 0.0325(10) Uani 1 1 d . . . . .
H30 H -0.1049(16) 0.371(5) 0.4332(15) 0.030(11) Uiso 1 1 d . . . . .
C31 C -0.03829(18) 0.4020(5) 0.42360(16) 0.0300(10) Uani 1 1 d . . . . .
H31 H -0.0133(16) 0.442(5) 0.4604(15) 0.027(10) Uiso 1 1 d . . . . .

loop_
_atom_site_aniso_label
_atom_site_aniso_U_11
_atom_site_aniso_U_22
_atom_site_aniso_U_33
_atom_site_aniso_U_23
_atom_site_aniso_U_13
_atom_site_aniso_U_12
O1S 0.0357(19) 0.0408(17) 0.0379(18) -0.0028(13) 0.0163(15) 0.0019(14)
O1 0.0312(19) 0.0491(18) 0.050(2) -0.0010(14) 0.0221(16) 0.0004(14)
O2 0.046(2) 0.0503(17) 0.0323(17) 0.0045(13) 0.0197(16) 0.0013(15)
O3 0.0294(19) 0.0531(19) 0.0434(19) 0.0062(14) 0.0062(16) 0.0004(15)
O4 0.042(2) 0.0532(19) 0.0397(18) -0.0002(14) 0.0225(16) -0.0049(14)
N1 0.035(2) 0.0282(17) 0.038(2) -0.0029(14) 0.0198(19) -0.0021(15)
N2 0.087(4) 0.046(2) 0.058(3) 0.005(2) 0.048(3) 0.010(2)
N3 0.033(2) 0.0319(18) 0.044(2) 0.0001(16) 0.018(2) -0.0022(16)
N4 0.028(2) 0.046(2) 0.030(2) 0.0026(16) 0.0096(18) 0.0024(18)
N5 0.031(2) 0.042(2) 0.033(2) 0.0027(17) 0.0168(19) -0.0050(18)
N6 0.028(2) 0.048(2) 0.031(2) 0.0031(17) 0.0114(18) -0.0018(17)
C1 0.034(3) 0.0263(19) 0.032(2) -0.0053(16) 0.014(2) -0.0009(17)
C2 0.032(3) 0.0270(19) 0.039(2) -0.0034(17) 0.019(2) 0.0011(18)
C3 0.043(3) 0.029(2) 0.036(2) 0.0015(17) 0.023(2) 0.0025(19)
C4 0.042(3) 0.031(2) 0.042(3) -0.0032(18) 0.022(2) 0.0033(19)
C5 0.038(3) 0.0268(19) 0.032(2) -0.0022(17) 0.022(2) -0.0004(18)
C6 0.033(3) 0.0247(19) 0.034(2) -0.0012(16) 0.020(2) 0.0021(17)
C7 0.035(3) 0.025(2) 0.041(3) -0.0040(17) 0.016(2) 0.0022(18)
C8 0.028(3) 0.0280(19) 0.027(2) -0.0002(15) 0.0140(19) 0.0038(17)
C9 0.028(3) 0.039(2) 0.026(2) 0.0022(17) 0.013(2) -0.0020(18)
C10 0.027(3) 0.034(2) 0.035(2) -0.0030(17) 0.014(2) -0.0027(18)
C11 0.031(3) 0.0229(18) 0.029(2) -0.0002(15) 0.0159(19) -0.0009(16)
C12 0.027(3) 0.040(2) 0.025(2) 0.0023(17) 0.014(2) -0.0051(18)
C13 0.027(3) 0.041(2) 0.036(3) -0.0019(18) 0.017(2) 0.002(2)
C14 0.023(2) 0.0292(19) 0.026(2) -0.0042(15) 0.0103(18) 0.0006(16)
C15 0.026(3) 0.031(2) 0.030(2) -0.0015(16) 0.015(2) -0.0025(17)
C16 0.030(3) 0.0266(19) 0.032(2) -0.0020(16) 0.016(2) -0.0015(17)
C17 0.025(3) 0.031(2) 0.024(2) 0.0004(16) 0.009(2) 0.0032(17)
C18 0.030(2) 0.0203(17) 0.029(2) -0.0002(15) 0.0151(19) 0.0014(16)
C19 0.034(3) 0.0273(19) 0.026(2) 0.0006(16) 0.015(2) 0.0010(17)
C20 0.028(2) 0.029(2) 0.033(2) -0.0018(16) 0.014(2) -0.0027(17)
C21 0.028(2) 0.028(2) 0.028(2) -0.0005(16) 0.012(2) 0.0032(17)
C22 0.028(3) 0.029(2) 0.033(2) 0.0007(17) 0.014(2) 0.0002(18)
C23 0.031(3) 0.0281(19) 0.035(2) 0.0025(16) 0.022(2) 0.0035(17)
C24 0.029(3) 0.033(2) 0.030(2) 0.0025(17) 0.011(2) -0.0001(18)
C25 0.030(3) 0.0262(19) 0.030(2) -0.0058(16) 0.012(2) -0.0047(18)
C26 0.029(2) 0.0254(18) 0.025(2) -0.0024(15) 0.0122(18) 0.0000(16)
C27 0.029(3) 0.029(2) 0.027(2) 0.0031(16) 0.014(2) 0.0023(17)
C28 0.027(3) 0.033(2) 0.024(2) 0.0008(16) 0.007(2) 0.0007(18)
C29 0.026(3) 0.030(2) 0.034(2) 0.0040(16) 0.010(2) 0.0035(17)
C30 0.032(3) 0.038(2) 0.028(2) 0.0024(17) 0.015(2) 0.0024(18)
C31 0.028(3) 0.033(2) 0.023(2) -0.0001(16) 0.0088(19) 0.0000(18)

loop_
_atom_type_symbol
_atom_type_description
_atom_type_scat_dispersion_real
_atom_type_scat_dispersion_imag
_atom_type_scat_source
C C 0.0033 0.0016 'International Tables Vol C Tables 4.2.6.8 and 6.1.1.4'
H H 0.0000 0.0000 'International Tables Vol C Tables 4.2.6.8 and 6.1.1.4'
N N 0.0061 0.0033 'International Tables Vol C Tables 4.2.6.8 and 6.1.1.4'
O O 0.0106 0.0060 'International Tables Vol C Tables 4.2.6.8 and 6.1.1.4'

loop_
_geom_angle_atom_site_label_1
_geom_angle_atom_site_label_2
_geom_angle_atom_site_label_3
_geom_angle
_geom_angle_site_symmetry_1
_geom_angle_site_symmetry_3
_geom_angle_publ_flag
H1SA O1S H1SB 115(4) . . ?
O1 N1 C1 117.2(4) . . ?
O2 N1 O1 125.0(4) . . ?
O2 N1 C1 117.8(4) . . ?
O3 N3 C6 118.0(4) . . ?
O4 N3 O3 124.0(4) . . ?
O4 N3 C6 118.0(4) . . ?
H4A N4 H4B 124(4) . . ?
C8 N4 H4A 110(3) . . ?
C8 N4 H4B 110(3) . . ?
H5A N5 H5B 117(4) . . ?
C23 N5 H5A 113(3) . . ?
C23 N5 H5B 117(3) . . ?
H6A N6 H6B 109(5) . . ?
C29 N6 H6A 118(3) . . ?
C29 N6 H6B 112(4) . . ?
C2 C1 N1 118.1(4) . . ?
C5 C1 N1 118.6(4) . . ?
C5 C1 C2 123.3(4) . . ?
C1 C2 H2 119(2) . . ?
C1 C2 C3 118.3(4) . . ?
C3 C2 H2 123(2) . . ?
C2 C3 C4 119.7(4) . . ?
C7 C3 C2 121.0(4) . . ?
C7 C3 C4 119.3(4) . . ?
N2 C4 C3 178.5(5) . . ?
C1 C5 H5 125(2) . . ?
C1 C5 C6 116.8(4) . . ?
C6 C5 H5 118(2) . . ?
C5 C6 N3 118.0(4) . . ?
C5 C6 C7 122.8(4) . . ?
C7 C6 N3 119.2(4) . . ?
C3 C7 C6 117.8(4) . . ?
C3 C7 H7 119(3) . . ?
C6 C7 H7 123(3) . . ?
C9 C8 N4 121.7(4) . . ?
C9 C8 C13 118.6(4) . . ?
C13 C8 N4 119.6(4) . . ?
C8 C9 H9 119(3) . . ?
C8 C9 C10 120.6(4) . . ?
C10 C9 H9 120(3) . . ?
C9 C10 H10 116(2) . . ?
C9 C10 C11 121.6(4) . . ?
C11 C10 H10 123(2) . . ?
C10 C11 C14 121.7(4) . . ?
C12 C11 C10 116.5(4) . . ?
C12 C11 C14 121.8(4) . . ?
C11 C12 H12 122(2) . . ?
C11 C12 C13 122.0(4) . . ?
C13 C12 H12 116(2) . . ?
C8 C13 C12 120.7(5) . . ?
C8 C13 H13 123(3) . . ?
C12 C13 H13 116(3) . . ?
C15 C14 C11 121.0(4) . . ?
C19 C14 C11 120.8(4) . . ?
C19 C14 C15 118.2(4) . . ?
C14 C15 H15 118(2) . . ?
C14 C15 C16 121.3(4) . . ?
C16 C15 H15 120(2) . . ?
C15 C16 C20 120.2(4) . . ?
C17 C16 C15 118.6(4) . . ?
C17 C16 C20 121.2(3) . . ?
C16 C17 H17 118(3) . . ?
C16 C17 C18 121.8(4) . . ?
C18 C17 H17 120(3) . . ?
C17 C18 C19 118.1(4) . . ?
C17 C18 C26 121.4(3) . . ?
C19 C18 C26 120.5(4) . . ?
C14 C19 C18 122.1(4) . . ?
C14 C19 H19 121(2) . . ?
C18 C19 H19 117(2) . . ?
C21 C20 C16 121.9(3) . . ?
C21 C20 C25 116.4(4) . . ?
C25 C20 C16 121.6(4) . . ?
C20 C21 H21 122(3) . . ?
C22 C21 C20 121.9(4) . . ?
C22 C21 H21 116(3) . . ?
C21 C22 H22 119(2) . . ?
C21 C22 C23 120.6(4) . . ?
C23 C22 H22 120(2) . . ?
C22 C23 N5 120.3(4) . . ?
C24 C23 N5 121.4(4) . . ?
C24 C23 C22 118.1(4) . . ?
C23 C24 H24 124(3) . . ?
C23 C24 C25 121.6(4) . . ?
C25 C24 H24 114(2) . . ?
C20 C25 H25 120(2) . . ?
C24 C25 C20 121.3(4) . . ?
C24 C25 H25 118(2) . . ?
C27 C26 C18 121.3(4) . . ?
C31 C26 C18 121.6(3) . . ?
C31 C26 C27 117.1(4) . . ?
C26 C27 H27 118(2) . . ?
C28 C27 C26 121.1(4) . . ?
C28 C27 H27 121(2) . . ?
C27 C28 H28 120(3) . . ?
C27 C28 C29 121.3(4) . . ?
C29 C28 H28 119(3) . . ?
C28 C29 N6 121.3(4) . . ?
C28 C29 C30 117.9(4) . . ?
C30 C29 N6 120.7(4) . . ?
C29 C30 H30 117(2) . . ?
C31 C30 C29 120.5(4) . . ?
C31 C30 H30 122(2) . . ?
C26 C31 H31 118(2) . . ?
C30 C31 C26 122.1(4) . . ?
C30 C31 H31 120(2) . . ?

loop_
_geom_bond_atom_site_label_1
_geom_bond_atom_site_label_2
_geom_bond_distance
_geom_bond_site_symmetry_2
_geom_bond_publ_flag
O1S H1SA 1.02(5) . ?
O1S H1SB 0.91(5) . ?
O1 N1 1.230(5) . ?
O2 N1 1.212(4) . ?
O3 N3 1.227(4) . ?
O4 N3 1.224(4) . ?
N1 C1 1.485(5) . ?
N2 C4 1.148(6) . ?
N3 C6 1.477(6) . ?
N4 H4A 0.93(6) . ?
N4 H4B 0.97(6) . ?
N4 C8 1.406(5) . ?
N5 H5A 0.89(5) . ?
N5 H5B 0.98(5) . ?
N5 C23 1.399(5) . ?
N6 H6A 1.08(6) . ?
N6 H6B 1.05(7) . ?
N6 C29 1.412(6) . ?
C1 C2 1.374(6) . ?
C1 C5 1.372(6) . ?
C2 H2 1.02(4) . ?
C2 C3 1.394(6) . ?
C3 C4 1.449(6) . ?
C3 C7 1.388(6) . ?
C5 H5 0.94(4) . ?
C5 C6 1.390(6) . ?
C6 C7 1.390(6) . ?
C7 H7 1.01(5) . ?
C8 C9 1.372(6) . ?
C8 C13 1.389(6) . ?
C9 H9 1.02(5) . ?
C9 C10 1.399(6) . ?
C10 H10 0.93(4) . ?
C10 C11 1.402(6) . ?
C11 C12 1.389(6) . ?
C11 C14 1.498(5) . ?
C12 H12 0.99(4) . ?
C12 C13 1.389(6) . ?
C13 H13 0.87(5) . ?
C14 C15 1.397(6) . ?
C14 C19 1.391(6) . ?
C15 H15 1.01(4) . ?
C15 C16 1.414(5) . ?
C16 C17 1.386(6) . ?
C16 C20 1.483(6) . ?
C17 H17 0.91(4) . ?
C17 C18 1.396(6) . ?
C18 C19 1.407(5) . ?
C18 C26 1.488(6) . ?
C19 H19 0.95(4) . ?
C20 C21 1.402(6) . ?
C20 C25 1.408(5) . ?
C21 H21 0.96(4) . ?
C21 C22 1.389(6) . ?
C22 H22 1.02(4) . ?
C22 C23 1.396(5) . ?
C23 C24 1.378(6) . ?
C24 H24 0.92(4) . ?
C24 C25 1.383(6) . ?
C25 H25 0.94(4) . ?
C26 C27 1.403(5) . ?
C26 C31 1.387(6) . ?
C27 H27 0.96(4) . ?
C27 C28 1.381(6) . ?
C28 H28 0.94(4) . ?
C28 C29 1.386(6) . ?
C29 C30 1.401(6) . ?
C30 H30 0.99(4) . ?
C30 C31 1.379(6) . ?
C31 H31 0.98(4) . ?

loop_
_geom_torsion_atom_site_label_1
_geom_torsion_atom_site_label_2
_geom_torsion_atom_site_label_3
_geom_torsion_atom_site_label_4
_geom_torsion
_geom_torsion_site_symmetry_1
_geom_torsion_site_symmetry_2
_geom_torsion_site_symmetry_3
_geom_torsion_site_symmetry_4
_geom_torsion_publ_flag
O1 N1 C1 C2 2.4(5) . . . . ?
O1 N1 C1 C5 -176.7(3) . . . . ?
O2 N1 C1 C2 -179.2(3) . . . . ?
O2 N1 C1 C5 1.7(5) . . . . ?
O3 N3 C6 C5 170.4(3) . . . . ?
O3 N3 C6 C7 -9.3(5) . . . . ?
O4 N3 C6 C5 -9.8(5) . . . . ?
O4 N3 C6 C7 170.5(3) . . . . ?
N1 C1 C2 C3 -175.8(3) . . . . ?
N1 C1 C5 C6 175.5(3) . . . . ?
N3 C6 C7 C3 -177.9(3) . . . . ?
N4 C8 C9 C10 176.4(4) . . . . ?
N4 C8 C13 C12 -176.2(4) . . . . ?
N5 C23 C24 C25 178.2(4) . . . . ?
N6 C29 C30 C31 -178.4(4) . . . . ?
C1 C2 C3 C4 178.7(4) . . . . ?
C1 C2 C3 C7 0.0(6) . . . . ?
C1 C5 C6 N3 -179.1(3) . . . . ?
C1 C5 C6 C7 0.6(5) . . . . ?
C2 C1 C5 C6 -3.6(6) . . . . ?
C2 C3 C7 C6 -2.7(6) . . . . ?
C4 C3 C7 C6 178.5(3) . . . . ?
C5 C1 C2 C3 3.3(6) . . . . ?
C5 C6 C7 C3 2.4(5) . . . . ?
C8 C9 C10 C11 -0.6(6) . . . . ?
C9 C8 C13 C12 -0.2(6) . . . . ?
C9 C10 C11 C12 0.5(5) . . . . ?
C9 C10 C11 C14 179.7(3) . . . . ?
C10 C11 C12 C13 -0.3(5) . . . . ?
C10 C11 C14 C15 176.6(3) . . . . ?
C10 C11 C14 C19 -5.4(5) . . . . ?
C11 C12 C13 C8 0.2(6) . . . . ?
C11 C14 C15 C16 178.9(3) . . . . ?
C11 C14 C19 C18 -177.8(3) . . . . ?
C12 C11 C14 C15 -4.3(5) . . . . ?
C12 C11 C14 C19 173.7(4) . . . . ?
C13 C8 C9 C10 0.5(6) . . . . ?
C14 C11 C12 C13 -179.5(4) . . . . ?
C14 C15 C16 C17 -1.1(5) . . . . ?
C14 C15 C16 C20 177.1(3) . . . . ?
C15 C14 C19 C18 0.2(5) . . . . ?
C15 C16 C17 C18 0.3(5) . . . . ?
C15 C16 C20 C21 -25.8(6) . . . . ?
C15 C16 C20 C25 157.4(4) . . . . ?
C16 C17 C18 C19 0.8(5) . . . . ?
C16 C17 C18 C26 -178.2(3) . . . . ?
C16 C20 C21 C22 -175.1(3) . . . . ?
C16 C20 C25 C24 175.3(4) . . . . ?
C17 C16 C20 C21 152.3(4) . . . . ?
C17 C16 C20 C25 -24.4(6) . . . . ?
C17 C18 C19 C14 -1.0(5) . . . . ?
C17 C18 C26 C27 32.8(5) . . . . ?
C17 C18 C26 C31 -149.1(4) . . . . ?
C18 C26 C27 C28 177.6(3) . . . . ?
C18 C26 C31 C30 -178.7(3) . . . . ?
C19 C14 C15 C16 0.9(5) . . . . ?
C19 C18 C26 C27 -146.1(4) . . . . ?
C19 C18 C26 C31 32.0(5) . . . . ?
C20 C16 C17 C18 -177.9(3) . . . . ?
C20 C21 C22 C23 0.1(6) . . . . ?
C21 C20 C25 C24 -1.6(6) . . . . ?
C21 C22 C23 N5 -178.1(4) . . . . ?
C21 C22 C23 C24 -2.2(6) . . . . ?
C22 C23 C24 C25 2.4(6) . . . . ?
C23 C24 C25 C20 -0.5(6) . . . . ?
C25 C20 C21 C22 1.8(6) . . . . ?
C26 C18 C19 C14 177.9(3) . . . . ?
C26 C27 C28 C29 0.4(6) . . . . ?
C27 C26 C31 C30 -0.5(5) . . . . ?
C27 C28 C29 N6 177.3(3) . . . . ?
C27 C28 C29 C30 0.8(6) . . . . ?
C28 C29 C30 C31 -1.9(6) . . . . ?
C29 C30 C31 C26 1.7(6) . . . . ?
C31 C26 C27 C28 -0.6(5) . . . . ?
